data_4309442
loop_
_publ_author_name
'Chang-Chuan Chou'
'Chan-Cheng Su'
'Andrew Yeh'

_publ_section_title
;
Mononuclear and Dinuclear Copper(I) Complexes of
Bis(3,5-dimethylpyrazol-1-yl)methane: Synthesis, Structure, and Reactivity
;
_journal_name_full 'Inorganic Chemistry'
_journal_page_first 6122
_journal_page_last 6128
_journal_paper_doi 10.1021/ic050568e
_journal_volume 44
_journal_year 2005
_chemical_formula_moiety 'C30 H42 Cl2 Cu2 N12 O8'
_chemical_formula_sum 'C30 H42 Cl2 Cu2 N12 O8'
_chemical_formula_weight 896.74
_chemical_name_systematic
;
 ?
;
_space_group_IT_number 2
_symmetry_cell_setting triclinic
_symmetry_space_group_name_Hall '-P 1'
_symmetry_space_group_name_H-M 'P -1'
_atom_sites_solution_hydrogens geom
_atom_sites_solution_primary direct
_atom_sites_solution_secondary difmap
_audit_creation_method SHELXL-97
_cell_angle_alpha 83.9930(10)
_cell_angle_beta 75.5730(10)
_cell_angle_gamma 73.3260(10)
_cell_formula_units_Z 1
_cell_length_a 7.60200(10)
_cell_length_b 11.3620(2)
_cell_length_c 12.1490(3)
_cell_measurement_reflns_used 12368
_cell_measurement_temperature 200(2)
_cell_measurement_theta_max 25.028
_cell_measurement_theta_min 2.037
_cell_volume 972.91(3)
_computing_cell_refinement 'HKL Scalepack (Otwinowski & Minor 1997)'
_computing_data_collection 'Collect (Nonius BV, 1997-2000)'
_computing_data_reduction 'HKL Denzo and Scalepack (Otwinowski & Minor 19'
_computing_molecular_graphics 'Ortep-3 for Windows (Farrugia, 1997)'
_computing_publication_material 'WinGX publication routines (Farrugia, 1999)'
_computing_structure_refinement 'SHELXL-97 (Sheldrick, 1997)'
_computing_structure_solution 'SHELXS-86 (Sheldrick, 1986)'
_diffrn_ambient_temperature 200(2)
_diffrn_detector_area_resol_mean 9
_diffrn_measured_fraction_theta_full 0.997
_diffrn_measured_fraction_theta_max 0.997
_diffrn_measurement_device_type KappaCCD
_diffrn_measurement_method 'CCD rotation images, thick slices'
_diffrn_radiation_monochromator graphite
_diffrn_radiation_source 'fine-focus sealed tube'
_diffrn_radiation_type MoK\a
_diffrn_radiation_wavelength 0.71073
_diffrn_reflns_av_R_equivalents 0.0487
_diffrn_reflns_av_sigmaI/netI 0.0411
_diffrn_reflns_limit_h_max 8
_diffrn_reflns_limit_h_min -9
_diffrn_reflns_limit_k_max 13
_diffrn_reflns_limit_k_min -13
_diffrn_reflns_limit_l_max 14
_diffrn_reflns_limit_l_min -14
_diffrn_reflns_number 13990
_diffrn_reflns_theta_full 25.00
_diffrn_reflns_theta_max 25.00
_diffrn_reflns_theta_min 2.50
_exptl_absorpt_coefficient_mu 1.293
_exptl_absorpt_correction_T_max 0.8468
_exptl_absorpt_correction_T_min 0.7899
_exptl_absorpt_correction_type multi-scan
_exptl_absorpt_process_details
;
 ?
;
_exptl_crystal_colour orange
_exptl_crystal_density_diffrn 1.531
_exptl_crystal_density_method 'not measured'
_exptl_crystal_description prism
_exptl_crystal_F_000 462
_exptl_crystal_size_max 0.21
_exptl_crystal_size_mid 0.12
_exptl_crystal_size_min 0.1
_refine_diff_density_max 0.693
_refine_diff_density_min -0.489
_refine_diff_density_rms 0.109
_refine_ls_extinction_method none
_refine_ls_goodness_of_fit_ref 1.079
_refine_ls_hydrogen_treatment fixed
_refine_ls_matrix_type full
_refine_ls_number_parameters 244
_refine_ls_number_reflns 3402
_refine_ls_number_restraints 0
_refine_ls_restrained_S_all 1.079
_refine_ls_R_factor_all 0.0546
_refine_ls_R_factor_gt 0.0430
_refine_ls_shift/su_max 0.000
_refine_ls_shift/su_mean 0.000
_refine_ls_structure_factor_coef Fsqd
_refine_ls_weighting_details 'calc w=1/[\s^2^(Fo^2^)+(0.0818P)^2^+0.5656P] where P=(Fo^2^+2Fc^2^)/3'
_refine_ls_weighting_scheme calc
_refine_ls_wR_factor_gt 0.1251
_refine_ls_wR_factor_ref 0.1364
_reflns_number_gt 2860
_reflns_number_total 3402
_reflns_threshold_expression >2sigma(I)
_cod_data_source_file ic050568esi20050412_085511_3.cif
_cod_data_source_block 4107
_cod_database_code 4309442

loop_
_symmetry_equiv_pos_as_xyz
'x, y, z'
'-x, -y, -z'

loop_
_atom_site_label
_atom_site_type_symbol
_atom_site_fract_x
_atom_site_fract_y
_atom_site_fract_z
_atom_site_U_iso_or_equiv
_atom_site_adp_type
_atom_site_occupancy
_atom_site_symmetry_multiplicity
_atom_site_calc_flag
_atom_site_refinement_flags
_atom_site_disorder_assembly
_atom_site_disorder_group
Cu1 Cu 0.10222(6) 0.69155(4) 0.15906(3) 0.03594(19) Uani 1 1 d . . .
Cl1 Cl 0.58629(13) 0.12124(8) 0.26105(7) 0.0380(2) Uani 1 1 d . . .
O1 O 0.6832(5) 0.2124(3) 0.2596(3) 0.0606(8) Uani 1 1 d . . .
O2 O 0.5205(5) 0.0831(3) 0.3756(3) 0.0671(9) Uani 1 1 d . . .
O3 O 0.7033(8) 0.0207(4) 0.1999(4) 0.127(2) Uani 1 1 d . . .
O4 O 0.4255(6) 0.1795(4) 0.2155(4) 0.0919(13) Uani 1 1 d . . .
N1 N 0.1597(4) 0.7677(3) 0.2860(2) 0.0333(7) Uani 1 1 d . . .
N2 N 0.0289(4) 0.7862(2) 0.3874(2) 0.0311(6) Uani 1 1 d . . .
N3 N -0.1491(4) 0.6459(2) 0.3748(2) 0.0307(6) Uani 1 1 d . . .
N4 N -0.0737(4) 0.6022(2) 0.2674(2) 0.0305(6) Uani 1 1 d . . .
N5 N 0.3382(4) 0.5757(3) 0.0667(2) 0.0347(7) Uani 1 1 d . . .
N6 N -0.0121(4) 0.8025(3) 0.0444(3) 0.0383(7) Uani 1 1 d . . .
C1 C 0.4877(5) 0.7759(4) 0.2126(4) 0.0493(10) Uani 1 1 d . . .
H1A H 0.5829 0.7956 0.2406 0.059 Uiso 1 1 d R . .
H1B H 0.4599 0.8308 0.1498 0.059 Uiso 1 1 d R . .
H1C H 0.5325 0.6928 0.1879 0.059 Uiso 1 1 d R . .
C2 C 0.3121(5) 0.7892(3) 0.3056(3) 0.0345(8) Uani 1 1 d . . .
C3 C 0.2792(5) 0.8214(3) 0.4181(3) 0.0409(9) Uani 1 1 d . . .
H3 H 0.3542 0.8424 0.4619 0.049 Uiso 1 1 d R . .
C4 C 0.0971(5) 0.8204(3) 0.4684(3) 0.0335(8) Uani 1 1 d . . .
C5 C -0.0202(6) 0.8504(4) 0.5855(3) 0.0453(9) Uani 1 1 d . . .
H5A H 0.0540 0.8725 0.6292 0.054 Uiso 1 1 d R . .
H5B H -0.0606 0.7801 0.6212 0.054 Uiso 1 1 d R . .
H5C H -0.1287 0.9181 0.5816 0.054 Uiso 1 1 d R . .
C6 C -0.1566(5) 0.7722(3) 0.3931(3) 0.0311(7) Uani 1 1 d . . .
H6A H -0.2375 0.7957 0.4662 0.037 Uiso 1 1 d R . .
H6B H -0.2082 0.8243 0.3348 0.037 Uiso 1 1 d R . .
C7 C -0.3119(6) 0.5840(4) 0.5691(3) 0.0470(10) Uani 1 1 d . . .
H7A H -0.3573 0.5150 0.6031 0.056 Uiso 1 1 d R . .
H7B H -0.4151 0.6573 0.5778 0.056 Uiso 1 1 d R . .
H7C H -0.2186 0.5929 0.6059 0.056 Uiso 1 1 d R . .
C8 C -0.2248(5) 0.5634(3) 0.4461(3) 0.0330(8) Uani 1 1 d . . .
C9 C -0.1969(5) 0.4647(3) 0.3816(3) 0.0361(8) Uani 1 1 d . . .
H9 H -0.2425 0.3956 0.4153 0.043 Uiso 1 1 d R . .
C10 C -0.1030(5) 0.4915(3) 0.2726(3) 0.0326(8) Uani 1 1 d . . .
C11 C -0.0365(6) 0.4139(4) 0.1705(3) 0.0486(10) Uani 1 1 d . . .
H11A H -0.0705 0.3380 0.1900 0.058 Uiso 1 1 d R . .
H11B H 0.0981 0.3970 0.1452 0.058 Uiso 1 1 d R . .
H11C H -0.0945 0.4568 0.1107 0.058 Uiso 1 1 d R . .
C12 C 0.4274(5) 0.4656(3) 0.1050(3) 0.0381(8) Uani 1 1 d . . .
H12 H 0.3804 0.4361 0.1804 0.046 Uiso 1 1 d R . .
C13 C 0.4139(5) 0.6090(3) -0.0396(3) 0.0364(8) Uani 1 1 d . . .
H13 H 0.3556 0.6870 -0.0716 0.044 Uiso 1 1 d R . .
C14 C -0.0846(5) 0.8698(3) -0.0162(3) 0.0369(8) Uani 1 1 d . . .
C15 C -0.1803(7) 0.9579(4) -0.0927(4) 0.0613(12) Uani 1 1 d . . .
H15A H -0.1234 0.9357 -0.1702 0.074 Uiso 1 1 d R . .
H15B H -0.1712 1.0384 -0.0823 0.074 Uiso 1 1 d R . .
H15C H -0.3107 0.9581 -0.0752 0.074 Uiso 1 1 d R . .

loop_
_atom_site_aniso_label
_atom_site_aniso_U_11
_atom_site_aniso_U_22
_atom_site_aniso_U_33
_atom_site_aniso_U_23
_atom_site_aniso_U_13
_atom_site_aniso_U_12
Cu1 0.0338(3) 0.0407(3) 0.0287(3) -0.00004(19) -0.00182(19) -0.0078(2)
Cl1 0.0442(5) 0.0343(5) 0.0339(5) -0.0002(4) -0.0045(4) -0.0123(4)
O1 0.070(2) 0.0639(19) 0.065(2) 0.0141(16) -0.0276(17) -0.0404(17)
O2 0.078(2) 0.075(2) 0.0450(17) 0.0142(16) -0.0037(16) -0.0311(18)
O3 0.159(4) 0.061(2) 0.110(3) -0.038(2) 0.059(3) -0.019(3)
O4 0.092(3) 0.114(3) 0.101(3) 0.047(3) -0.064(2) -0.057(3)
N1 0.0286(15) 0.0358(15) 0.0344(16) 0.0021(12) -0.0051(13) -0.0100(12)
N2 0.0301(15) 0.0335(15) 0.0293(15) -0.0011(12) -0.0044(12) -0.0099(12)
N3 0.0293(15) 0.0326(15) 0.0294(15) -0.0038(12) -0.0028(12) -0.0098(12)
N4 0.0291(15) 0.0321(15) 0.0282(15) -0.0045(12) -0.0048(12) -0.0053(12)
N5 0.0315(16) 0.0386(16) 0.0284(15) 0.0009(12) -0.0033(12) -0.0046(13)
N6 0.0389(17) 0.0370(16) 0.0341(16) -0.0041(14) -0.0056(14) -0.0043(14)
C1 0.031(2) 0.057(2) 0.059(3) 0.003(2) -0.0087(19) -0.0146(18)
C2 0.0284(18) 0.0300(17) 0.045(2) 0.0034(15) -0.0130(16) -0.0051(14)
C3 0.041(2) 0.0336(19) 0.054(2) 0.0022(17) -0.0257(18) -0.0081(16)
C4 0.040(2) 0.0250(16) 0.0376(19) 0.0000(14) -0.0142(16) -0.0084(14)
C5 0.052(2) 0.044(2) 0.041(2) -0.0109(17) -0.0146(18) -0.0077(18)
C6 0.0278(17) 0.0299(17) 0.0339(18) -0.0040(14) -0.0053(14) -0.0060(14)
C7 0.047(2) 0.054(2) 0.036(2) 0.0016(18) 0.0033(18) -0.0203(19)
C8 0.0276(17) 0.0366(18) 0.0337(18) 0.0038(15) -0.0059(15) -0.0098(14)
C9 0.0367(19) 0.0311(18) 0.039(2) 0.0031(15) -0.0076(16) -0.0097(15)
C10 0.0288(18) 0.0285(17) 0.041(2) -0.0046(15) -0.0106(15) -0.0058(14)
C11 0.059(3) 0.047(2) 0.043(2) -0.0108(18) -0.0070(19) -0.021(2)
C12 0.0337(19) 0.046(2) 0.0259(18) 0.0079(15) -0.0006(15) -0.0054(16)
C13 0.036(2) 0.0348(19) 0.0303(19) 0.0068(15) -0.0041(15) -0.0030(15)
C14 0.041(2) 0.0361(19) 0.035(2) -0.0039(16) -0.0115(17) -0.0087(16)
C15 0.075(3) 0.050(2) 0.068(3) 0.010(2) -0.044(3) -0.013(2)

loop_
_atom_type_symbol
_atom_type_description
_atom_type_scat_dispersion_real
_atom_type_scat_dispersion_imag
_atom_type_scat_source
C C 0.0033 0.0016 'International Tables Vol C Tables 4.2.6.8 and 6.1.1.4'
H H 0.0000 0.0000 'International Tables Vol C Tables 4.2.6.8 and 6.1.1.4'
Cl Cl 0.1484 0.1585 'International Tables Vol C Tables 4.2.6.8 and 6.1.1.4'
Cu Cu 0.3201 1.2651 'International Tables Vol C Tables 4.2.6.8 and 6.1.1.4'
N N 0.0061 0.0033 'International Tables Vol C Tables 4.2.6.8 and 6.1.1.4'
O O 0.0106 0.0060 'International Tables Vol C Tables 4.2.6.8 and 6.1.1.4'

loop_
_geom_angle_atom_site_label_1
_geom_angle_atom_site_label_2
_geom_angle_atom_site_label_3
_geom_angle
_geom_angle_site_symmetry_1
_geom_angle_site_symmetry_3
_geom_angle_publ_flag
N6 Cu1 N1 118.27(12) . . ?
N6 Cu1 N5 104.57(12) . . ?
N1 Cu1 N5 111.94(12) . . ?
N6 Cu1 N4 114.64(12) . . ?
N1 Cu1 N4 94.23(11) . . ?
N5 Cu1 N4 113.45(11) . . ?
O3 Cl1 O2 109.6(2) . . ?
O3 Cl1 O4 112.2(3) . . ?
O2 Cl1 O4 107.8(2) . . ?
O3 Cl1 O1 111.0(3) . . ?
O2 Cl1 O1 109.3(2) . . ?
O4 Cl1 O1 106.7(2) . . ?
C2 N1 N2 105.0(3) . . ?
C2 N1 Cu1 135.6(2) . . ?
N2 N1 Cu1 118.4(2) . . ?
C4 N2 N1 111.7(3) . . ?
C4 N2 C6 129.8(3) . . ?
N1 N2 C6 118.4(3) . . ?
C8 N3 N4 111.2(3) . . ?
C8 N3 C6 130.1(3) . . ?
N4 N3 C6 118.3(3) . . ?
C10 N4 N3 105.5(3) . . ?
C10 N4 Cu1 135.2(2) . . ?
N3 N4 Cu1 116.9(2) . . ?
C12 N5 C13 115.8(3) . . ?
C12 N5 Cu1 124.4(2) . . ?
C13 N5 Cu1 119.8(2) . . ?
C14 N6 Cu1 176.0(3) . . ?
C2 C1 H1A 109.5 . . ?
C2 C1 H1B 109.4 . . ?
H1A C1 H1B 109.5 . . ?
C2 C1 H1C 109.5 . . ?
H1A C1 H1C 109.5 . . ?
H1B C1 H1C 109.5 . . ?
N1 C2 C3 110.7(3) . . ?
N1 C2 C1 120.2(3) . . ?
C3 C2 C1 129.2(3) . . ?
C4 C3 C2 106.5(3) . . ?
C4 C3 H3 119.4 . . ?
C2 C3 H3 134.0 . . ?
N2 C4 C3 106.1(3) . . ?
N2 C4 C5 122.2(3) . . ?
C3 C4 C5 131.7(3) . . ?
C4 C5 H5A 109.0 . . ?
C4 C5 H5B 109.7 . . ?
H5A C5 H5B 109.5 . . ?
C4 C5 H5C 109.7 . . ?
H5A C5 H5C 109.4 . . ?
H5B C5 H5C 109.4 . . ?
N2 C6 N3 111.8(3) . . ?
N2 C6 H6A 109.8 . . ?
N3 C6 H6A 108.8 . . ?
N2 C6 H6B 108.8 . . ?
N3 C6 H6B 108.3 . . ?
H6A C6 H6B 109.5 . . ?
C8 C7 H7A 109.6 . . ?
C8 C7 H7B 109.8 . . ?
H7A C7 H7B 109.5 . . ?
C8 C7 H7C 109.1 . . ?
H7A C7 H7C 109.4 . . ?
H7B C7 H7C 109.4 . . ?
N3 C8 C9 106.0(3) . . ?
N3 C8 C7 123.3(3) . . ?
C9 C8 C7 130.7(3) . . ?
C8 C9 C10 107.0(3) . . ?
C8 C9 H9 119.9 . . ?
C10 C9 H9 133.1 . . ?
N4 C10 C9 110.3(3) . . ?
N4 C10 C11 121.0(3) . . ?
C9 C10 C11 128.6(3) . . ?
C10 C11 H11A 109.4 . . ?
C10 C11 H11B 109.5 . . ?
H11A C11 H11B 109.5 . . ?
C10 C11 H11C 109.5 . . ?
H11A C11 H11C 109.5 . . ?
H11B C11 H11C 109.4 . . ?
N5 C12 C13 122.3(3) . 2_665 ?
N5 C12 H12 120.1 . . ?
C13 C12 H12 117.7 2_665 . ?
N5 C13 C12 121.9(3) . 2_665 ?
N5 C13 H13 119.5 . . ?
C12 C13 H13 118.6 2_665 . ?
N6 C14 C15 179.0(4) . . ?
C14 C15 H15A 110.1 . . ?
C14 C15 H15B 109.3 . . ?
H15A C15 H15B 109.5 . . ?
C14 C15 H15C 108.9 . . ?
H15A C15 H15C 109.5 . . ?
H15B C15 H15C 109.4 . . ?

loop_
_geom_bond_atom_site_label_1
_geom_bond_atom_site_label_2
_geom_bond_distance
_geom_bond_site_symmetry_2
_geom_bond_publ_flag
Cu1 N6 1.972(3) . ?
Cu1 N1 2.037(3) . ?
Cu1 N5 2.040(3) . ?
Cu1 N4 2.042(3) . ?
Cl1 O3 1.383(4) . ?
Cl1 O2 1.423(3) . ?
Cl1 O4 1.426(4) . ?
Cl1 O1 1.429(3) . ?
N1 C2 1.331(5) . ?
N1 N2 1.370(4) . ?
N2 C4 1.356(4) . ?
N2 C6 1.448(4) . ?
N3 C8 1.360(4) . ?
N3 N4 1.370(4) . ?
N3 C6 1.458(4) . ?
N4 C10 1.332(4) . ?
N5 C12 1.338(4) . ?
N5 C13 1.339(4) . ?
N6 C14 1.129(5) . ?
C1 C2 1.501(5) . ?
C1 H1A 0.9598 . ?
C1 H1B 0.9597 . ?
C1 H1C 0.9599 . ?
C2 C3 1.395(5) . ?
C3 C4 1.370(5) . ?
C3 H3 0.9597 . ?
C4 C5 1.493(5) . ?
C5 H5A 0.9600 . ?
C5 H5B 0.9604 . ?
C5 H5C 0.9602 . ?
C6 H6A 0.9599 . ?
C6 H6B 0.9609 . ?
C7 C8 1.489(5) . ?
C7 H7A 0.9596 . ?
C7 H7B 0.9604 . ?
C7 H7C 0.9601 . ?
C8 C9 1.372(5) . ?
C9 C10 1.388(5) . ?
C9 H9 0.9604 . ?
C10 C11 1.494(5) . ?
C11 H11A 0.9598 . ?
C11 H11B 0.9598 . ?
C11 H11C 0.9602 . ?
C12 C13 1.372(5) 2_665 ?
C12 H12 0.9594 . ?
C13 C12 1.372(5) 2_665 ?
C13 H13 0.9599 . ?
C14 C15 1.455(6) . ?
C15 H15A 0.9599 . ?
C15 H15B 0.9603 . ?
C15 H15C 0.9600 . ?
